data_7720119
loop_
_publ_author_name
'Buth, Julian'
'Vishnevskiy, Yury V.'
'Lamm, Jan-Hendrik'
'Neumann, Beate'
'Stammler, Hans-Georg'
'Mitzel, Norbert W.'

_publ_section_title
;
 Tuning reactivity through implementation of the HSAB concept in oxygen-
 and sulphur-bridged Al/P and Ga/P FLPs.
;
_journal_issue 6
_journal_name_full 'Dalton transactions (Cambridge, England : 2003)'
_journal_page_first 2691
_journal_page_last 2701
_journal_paper_doi 10.1039/d6dt00151c
_journal_volume 55
_journal_year 2026
_chemical_formula_moiety 'C22 H56 Ga O3 P S Si4'
_chemical_formula_sum 'C22 H56 Ga O3 P S Si4'
_chemical_formula_weight 613.77
_space_group_crystal_system monoclinic
_space_group_IT_number 14
_space_group_name_Hall '-P 2ybc'
_space_group_name_H-M_alt 'P 1 21/c 1'
_atom_sites_solution_hydrogens geom
_atom_sites_solution_primary dual
_audit_creation_date 2024-11-25
_audit_creation_method
;
Olex2 1.5-alpha
(compiled 2024.02.16 svn.r378c4104 for OlexSys, GUI svn.r6928)
;
_audit_update_record
;
2025-11-17 deposited with the CCDC.	2026-01-21 downloaded from the CCDC.
;
_cell_angle_alpha 90
_cell_angle_beta 101.560(3)
_cell_angle_gamma 90
_cell_formula_units_Z 4
_cell_length_a 14.9783(5)
_cell_length_b 11.9478(5)
_cell_length_c 19.4795(7)
_cell_measurement_reflns_used 18060
_cell_measurement_temperature 100.0(1)
_cell_measurement_theta_max 33.0470
_cell_measurement_theta_min 3.5690
_cell_volume 3415.3(2)
_computing_cell_refinement 'CrysAlisPro 1.171.43.90 (Rigaku OD, 2023)'
_computing_data_collection 'CrysAlisPro system (CCD 43.90 64-bit (release 15-09-2023))'
_computing_data_reduction 'CrysAlisPro 1.171.43.90 (Rigaku OD, 2023)'
_computing_molecular_graphics 'Olex2 1.5-alpha (Dolomanov et al., 2009)'
_computing_publication_material 'Olex2 1.5-alpha (Dolomanov et al., 2009)'
_computing_structure_refinement 'SHELXL 2018/3 (Sheldrick, 2015)'
_computing_structure_solution 'SHELXT 2018/2 (Sheldrick, 2018)'
_diffrn_ambient_environment N~2~
_diffrn_ambient_temperature 100.0(1)
_diffrn_detector 'CCD plate'
_diffrn_detector_area_resol_mean 5.1773
_diffrn_detector_type Atlas
_diffrn_measured_fraction_theta_full 0.997
_diffrn_measured_fraction_theta_max 0.919
_diffrn_measurement_details
;
List of Runs (angles in degrees, time in seconds):

  # Type    Start    End  Width  t~exp~   \w     \q     \k     \f   Frames
#--------------------------------------------------------------------------
  1  \w    -62.00 -19.00   1.00   15.00    --  -18.49 105.00 158.00   43
  2  \w      1.00  26.00   1.00   15.00    --   18.80-105.00  57.00   25
  3  \w   -107.00 -53.00   1.00   15.00    --  -18.49-178.00  30.00   54
  4  \w    -14.00  55.00   1.00   15.00    --  -18.49  38.00-180.00   69
  5  \w    -69.00 -38.00   1.00   15.00    --  -18.49 178.00  60.00   31
  6  \w    -12.00  42.00   1.00   15.00    --   18.80 -38.00  60.00   54
  7  \w    -14.00  58.00   1.00   15.00    --   18.80 -99.00 -30.00   72
  8  \w    -12.00  36.00   1.00   15.00    --   18.80  77.00 150.00   48
;
_diffrn_measurement_device 'four-circle diffractometer'
_diffrn_measurement_device_type 'SuperNova, Single source at offset/far, Atlas'
_diffrn_measurement_method '\w scans'
_diffrn_orient_matrix_type 'CrysAlisPro convention (1999,Acta A55,543-557)'
_diffrn_orient_matrix_UB_11 0.0031615000
_diffrn_orient_matrix_UB_12 -0.0567473000
_diffrn_orient_matrix_UB_13 0.0109455000
_diffrn_orient_matrix_UB_21 0.0041643000
_diffrn_orient_matrix_UB_22 -0.0167266000
_diffrn_orient_matrix_UB_23 -0.0341388000
_diffrn_orient_matrix_UB_31 0.0480656000
_diffrn_orient_matrix_UB_32 0.0051270000
_diffrn_orient_matrix_UB_33 0.0097077000
_diffrn_radiation_monochromator mirror
_diffrn_radiation_probe x-ray
_diffrn_radiation_type 'Mo K\a'
_diffrn_radiation_wavelength 0.71073
_diffrn_reflns_av_R_equivalents 0.0328
_diffrn_reflns_av_unetI/netI 0.0349
_diffrn_reflns_Laue_measured_fraction_full 0.997
_diffrn_reflns_Laue_measured_fraction_max 0.919
_diffrn_reflns_limit_h_max 22
_diffrn_reflns_limit_h_min -22
_diffrn_reflns_limit_k_max 17
_diffrn_reflns_limit_k_min -15
_diffrn_reflns_limit_l_max 28
_diffrn_reflns_limit_l_min -29
_diffrn_reflns_number 43689
_diffrn_reflns_point_group_measured_fraction_full 0.997
_diffrn_reflns_point_group_measured_fraction_max 0.919
_diffrn_reflns_theta_full 25.242
_diffrn_reflns_theta_max 33.246
_diffrn_reflns_theta_min 3.251
_diffrn_source 'micro-focus sealed X-ray tube'
_diffrn_source_type 'SuperNova (Mo) X-ray Source'
_exptl_absorpt_coefficient_mu 1.074
_exptl_absorpt_correction_T_max 1.000
_exptl_absorpt_correction_T_min 0.386
_exptl_absorpt_correction_type gaussian
_exptl_absorpt_process_details
;
CrysAlisPro 1.171.43.90 (Rigaku Oxford Diffraction, 2023)
Numerical absorption correction based on gaussian integration over
a multifaceted crystal model
Empirical absorption correction using spherical harmonics,
implemented in SCALE3 ABSPACK scaling algorithm.
;
_exptl_crystal_colour 'clear colourless'
_exptl_crystal_colour_lustre clear
_exptl_crystal_colour_primary colourless
_exptl_crystal_density_diffrn 1.194
_exptl_crystal_description irregular
_exptl_crystal_F_000 1320
_exptl_crystal_size_max 0.67
_exptl_crystal_size_mid 0.38
_exptl_crystal_size_min 0.17
_refine_diff_density_max 0.750
_refine_diff_density_min -0.416
_refine_diff_density_rms 0.067
_refine_ls_extinction_method none
_refine_ls_goodness_of_fit_ref 1.026
_refine_ls_hydrogen_treatment constr
_refine_ls_matrix_type full
_refine_ls_number_parameters 369
_refine_ls_number_reflns 12070
_refine_ls_number_restraints 207
_refine_ls_restrained_S_all 1.026
_refine_ls_R_factor_all 0.0447
_refine_ls_R_factor_gt 0.0322
_refine_ls_shift/su_max 0.001
_refine_ls_shift/su_mean 0.000
_refine_ls_structure_factor_coef Fsqd
_refine_ls_weighting_details 'w=1/[\s^2^(Fo^2^)+(0.0364P)^2^+1.2085P] where P=(Fo^2^+2Fc^2^)/3'
_refine_ls_weighting_scheme calc
_refine_ls_wR_factor_gt 0.0756
_refine_ls_wR_factor_ref 0.0816
_reflns_Friedel_coverage 0.000
_reflns_number_gt 9976
_reflns_number_total 12070
_reflns_threshold_expression 'I > 2\s(I)'
_cod_data_source_file d6dt00151c3.cif
_cod_data_source_block GaOPxSO2
_cod_database_code 7720119
_shelx_shelxl_version_number 2018/3
_chemical_oxdiff_formula 'C22 H56 Ga O3 P S Si4'
_shelx_space_group_comment
;
The symmetry employed for this shelxl refinement is uniquely defined
by the following loop, which should always be used as a source of
symmetry information in preference to the above space-group names.
They are only intended as comments.
;
_shelx_estimated_absorpt_t_max 0.839
_shelx_estimated_absorpt_t_min 0.533
_olex2_refinement_description
;
1. Fixed Uiso
 At 1.2 times of:
  All C(H) groups, All C(H,H) groups
 At 1.5 times of:
  All C(H,H,H) groups
2. Restrained distances
 Ga1-O2A \\sim Ga1-O2B
 with sigma of 0.02
 S1A-O2A \\sim S1A-O2B
 with sigma of 0.02
 S1B-O3B \\sim S1A-O3A
 with sigma of 0.02
 S1B-O2B \\sim S1A-O2A
 with sigma of 0.02
 Ga1-O2B \\sim Ga1-O2A
 with sigma of 0.02
 Si1A-C1 \\sim Si1B-C1
 with sigma of 0.02
 Si1A-C4A \\sim Si1B-C4B \\sim Si1A-C3A \\sim Si1B-C3B \\sim Si1A-C2A \\sim
Si1B-C2B
 with sigma of 0.02
3. Uiso/Uaniso restraints and constraints
Si1A \\sim Si1B \\sim C2A \\sim C2B \\sim C3A \\sim C3B \\sim C4A \\sim C4B:
within 2A with sigma of 0.01 and sigma for terminal atoms of 0.02 within 2A
S1A \\sim S1B \\sim O2A \\sim O2B \\sim O3A \\sim O3B: within 2A with sigma of
0.01 and sigma for terminal atoms of 0.02 within 2A
4. Rigid body (RIGU) restrains
 Si1A, Si1B, C2A, C2B, C3A, C3B, C4A, C4B
 with sigma for 1-2 distances of 0.01 and sigma for 1-3 distances of 0.01
 S1A, S1B, O2A, O2B, O3A, O3B
 with sigma for 1-2 distances of 0.01 and sigma for 1-3 distances of 0.01
5. Others
 Sof(S1B)=Sof(O2B)=Sof(O3B)=1-FVAR(1)
 Sof(S1A)=Sof(O2A)=Sof(O3A)=FVAR(1)
 Sof(Si1B)=Sof(H1B)=Sof(C2B)=Sof(H2BA)=Sof(H2BB)=Sof(H2BC)=Sof(C3B)=Sof(H3BA)=
 Sof(H3BB)=Sof(H3BC)=Sof(C4B)=Sof(H4BA)=Sof(H4BB)=Sof(H4BC)=1-FVAR(2)
 Sof(Si1A)=Sof(H1A)=Sof(C2A)=Sof(H2AA)=Sof(H2AB)=Sof(H2AC)=Sof(C3A)=Sof(H3AA)=
 Sof(H3AB)=Sof(H3AC)=Sof(C4A)=Sof(H4AA)=Sof(H4AB)=Sof(H4AC)=FVAR(2)
6.a Ternary CH refined with riding coordinates:
 C1(H1A), C1(H1B), C8(H8)
6.b Me refined with riding coordinates:
 C2A(H2AA,H2AB,H2AC), C2B(H2BA,H2BB,H2BC), C3A(H3AA,H3AB,H3AC), C3B(H3BA,H3BB,
 H3BC), C4A(H4AA,H4AB,H4AC), C4B(H4BA,H4BB,H4BC)
6.c Idealised Me refined as rotating group:
 C5(H5A,H5B,H5C), C6(H6A,H6B,H6C), C7(H7A,H7B,H7C), C9(H9A,H9B,H9C), C10(H10A,
 H10B,H10C), C11(H11A,H11B,H11C), C12(H12A,H12B,H12C), C13(H13A,H13B,H13C),
 C14(H14A,H14B,H14C), C16(H16A,H16B,H16C), C17(H17A,H17B,H17C), C18(H18A,H18B,
 H18C), C20(H20A,H20B,H20C), C21(H21A,H21B,H21C), C22(H22A,H22B,H22C)
;
_olex2_date_sample_data_collection 2024-11-19
_olex2_submission_special_instructions 'No special instructions were received'
_oxdiff_exptl_absorpt_empirical_details
;
Empirical correction (ABSPACK) includes:
- Absorption correction using spherical harmonics
- Frame scaling
- Detector area scaling
;
_oxdiff_exptl_absorpt_empirical_full_max 1.348
_oxdiff_exptl_absorpt_empirical_full_min 0.762

loop_
_space_group_symop_operation_xyz
'x, y, z'
'-x, y+1/2, -z+1/2'
'-x, -y, -z'
'x, -y-1/2, z-1/2'

loop_
_atom_site_label
_atom_site_type_symbol
_atom_site_fract_x
_atom_site_fract_y
_atom_site_fract_z
_atom_site_U_iso_or_equiv
_atom_site_adp_type
_atom_site_occupancy
_atom_site_site_symmetry_order
_atom_site_calc_flag
_atom_site_refinement_flags_posn
_atom_site_refinement_flags_adp
_atom_site_refinement_flags_occupancy
_atom_site_disorder_assembly
_atom_site_disorder_group
Ga1 Ga 0.25115(2) 0.56033(2) 0.70535(2) 0.01268(4) Uani 1 1 d D . . . .
S1A S 0.05526(13) 0.65670(16) 0.70853(8) 0.0199(2) Uani 0.814(3) 1 d D U P A 1
S1B S 0.0631(7) 0.6618(9) 0.7149(5) 0.0408(18) Uani 0.186(3) 1 d D U P A 2
P1 P 0.15862(2) 0.79290(3) 0.69712(2) 0.01766(7) Uani 1 1 d . . . . .
Si1A Si 0.1950(3) 0.3602(3) 0.5937(3) 0.0237(5) Uani 0.58(2) 1 d D U P B 1
Si1B Si 0.1913(4) 0.3674(5) 0.5853(5) 0.0382(12) Uani 0.42(2) 1 d D U P B 2
Si2 Si 0.35103(3) 0.53561(4) 0.57501(2) 0.02383(9) Uani 1 1 d . . . . .
Si3 Si 0.28577(3) 0.42768(4) 0.85562(2) 0.02300(9) Uani 1 1 d . . . . .
Si4 Si 0.44097(2) 0.59144(3) 0.82517(2) 0.01711(7) Uani 1 1 d . . . . .
O1 O 0.24524(6) 0.72525(8) 0.69504(5) 0.01530(17) Uani 1 1 d . . . . .
O2A O 0.13236(18) 0.5706(3) 0.73370(13) 0.0177(5) Uani 0.814(3) 1 d D U P A 1
O2B O 0.1242(8) 0.5610(13) 0.7167(7) 0.024(2) Uani 0.186(3) 1 d D U P A 2
O3A O 0.00916(9) 0.63380(13) 0.63598(8) 0.0347(4) Uani 0.814(3) 1 d D U P A 1
O3B O 0.0324(6) 0.6719(7) 0.7824(5) 0.062(3) Uani 0.186(3) 1 d D U P A 2
C1 C 0.24351(9) 0.50609(12) 0.60762(7) 0.0201(3) Uani 1 1 d D . . . .
H1A H 0.196509 0.555040 0.578458 0.024 Uiso 0.58(2) 1 calc R U P B 1
H1B H 0.198519 0.558489 0.579383 0.024 Uiso 0.42(2) 1 calc R U P B 2
C2A C 0.1653(5) 0.3103(8) 0.5019(4) 0.0452(16) Uani 0.58(2) 1 d D U P B 1
H2AA H 0.219319 0.314029 0.480679 0.068 Uiso 0.58(2) 1 calc R U P B 1
H2AB H 0.143807 0.232743 0.501102 0.068 Uiso 0.58(2) 1 calc R U P B 1
H2AC H 0.117130 0.357683 0.475242 0.068 Uiso 0.58(2) 1 calc R U P B 1
C2B C 0.1579(9) 0.3527(14) 0.4871(6) 0.056(3) Uani 0.42(2) 1 d D U P B 2
H2BA H 0.130189 0.279056 0.475396 0.084 Uiso 0.42(2) 1 calc R U P B 2
H2BB H 0.113858 0.411283 0.468350 0.084 Uiso 0.42(2) 1 calc R U P B 2
H2BC H 0.212102 0.360195 0.466457 0.084 Uiso 0.42(2) 1 calc R U P B 2
C3A C 0.0857(7) 0.3481(12) 0.6268(8) 0.037(2) Uani 0.58(2) 1 d D U P B 1
H3AA H 0.095809 0.373254 0.675615 0.055 Uiso 0.58(2) 1 calc R U P B 1
H3AB H 0.038875 0.394877 0.598038 0.055 Uiso 0.58(2) 1 calc R U P B 1
H3AC H 0.065552 0.269937 0.623898 0.055 Uiso 0.58(2) 1 calc R U P B 1
C3B C 0.0839(10) 0.3435(16) 0.6172(11) 0.037(3) Uani 0.42(2) 1 d D U P B 2
H3BA H 0.060571 0.268553 0.603337 0.056 Uiso 0.42(2) 1 calc R U P B 2
H3BB H 0.095997 0.349845 0.668387 0.056 Uiso 0.42(2) 1 calc R U P B 2
H3BC H 0.038650 0.399655 0.596704 0.056 Uiso 0.42(2) 1 calc R U P B 2
C4A C 0.2796(4) 0.2565(5) 0.6429(5) 0.0360(14) Uani 0.58(2) 1 d D U P B 1
H4AA H 0.297341 0.279634 0.691995 0.054 Uiso 0.58(2) 1 calc R U P B 1
H4AB H 0.251607 0.182119 0.640393 0.054 Uiso 0.58(2) 1 calc R U P B 1
H4AC H 0.333646 0.254103 0.621720 0.054 Uiso 0.58(2) 1 calc R U P B 1
C4B C 0.2775(6) 0.2553(7) 0.6141(9) 0.046(2) Uani 0.42(2) 1 d D U P B 2
H4BA H 0.249512 0.181930 0.602152 0.070 Uiso 0.42(2) 1 calc R U P B 2
H4BB H 0.328870 0.265109 0.590452 0.070 Uiso 0.42(2) 1 calc R U P B 2
H4BC H 0.299380 0.260142 0.664943 0.070 Uiso 0.42(2) 1 calc R U P B 2
C5 C 0.34849(17) 0.4825(2) 0.48407(10) 0.0511(5) Uani 1 1 d . . . . .
H5A H 0.397955 0.517145 0.465425 0.077 Uiso 1 1 calc R U . . .
H5B H 0.289868 0.501460 0.453950 0.077 Uiso 1 1 calc R U . . .
H5C H 0.356332 0.401007 0.485317 0.077 Uiso 1 1 calc R U . . .
C6 C 0.45341(11) 0.46882(16) 0.63129(9) 0.0338(4) Uani 1 1 d . . . . .
H6A H 0.508784 0.505764 0.623166 0.051 Uiso 1 1 calc R U . . .
H6B H 0.455285 0.389273 0.619404 0.051 Uiso 1 1 calc R U . . .
H6C H 0.449668 0.476531 0.680725 0.051 Uiso 1 1 calc R U . . .
C7 C 0.37040(11) 0.68995(14) 0.56909(9) 0.0308(3) Uani 1 1 d . . . . .
H7A H 0.364545 0.725757 0.613233 0.046 Uiso 1 1 calc R U . . .
H7B H 0.325099 0.721480 0.530607 0.046 Uiso 1 1 calc R U . . .
H7C H 0.431698 0.703331 0.560326 0.046 Uiso 1 1 calc R U . . .
C8 C 0.33761(9) 0.50376(12) 0.78852(7) 0.0181(2) Uani 1 1 d . . . . .
H8 H 0.366332 0.440207 0.767499 0.022 Uiso 1 1 calc R U . . .
C9 C 0.20609(13) 0.31481(16) 0.81479(10) 0.0396(4) Uani 1 1 d . . . . .
H9A H 0.238392 0.262998 0.789295 0.059 Uiso 1 1 calc R U . . .
H9B H 0.154648 0.348274 0.782205 0.059 Uiso 1 1 calc R U . . .
H9C H 0.183454 0.274005 0.851477 0.059 Uiso 1 1 calc R U . . .
C10 C 0.37543(13) 0.35875(19) 0.92283(10) 0.0448(5) Uani 1 1 d . . . . .
H10A H 0.346662 0.319617 0.956936 0.067 Uiso 1 1 calc R U . . .
H10B H 0.417494 0.415598 0.946960 0.067 Uiso 1 1 calc R U . . .
H10C H 0.409168 0.304896 0.899855 0.067 Uiso 1 1 calc R U . . .
C11 C 0.21814(12) 0.51942(16) 0.90496(8) 0.0335(4) Uani 1 1 d . . . . .
H11A H 0.195001 0.474382 0.939661 0.050 Uiso 1 1 calc R U . . .
H11B H 0.166833 0.552568 0.872081 0.050 Uiso 1 1 calc R U . . .
H11C H 0.257366 0.579095 0.928848 0.050 Uiso 1 1 calc R U . . .
C12 C 0.46783(10) 0.69765(13) 0.76132(8) 0.0238(3) Uani 1 1 d . . . . .
H12A H 0.520838 0.741893 0.783622 0.036 Uiso 1 1 calc R U . . .
H12B H 0.415322 0.747259 0.746866 0.036 Uiso 1 1 calc R U . . .
H12C H 0.481347 0.659266 0.720127 0.036 Uiso 1 1 calc R U . . .
C13 C 0.54355(10) 0.49821(14) 0.84765(9) 0.0294(3) Uani 1 1 d . . . . .
H13A H 0.550944 0.456251 0.805924 0.044 Uiso 1 1 calc R U . . .
H13B H 0.535342 0.445777 0.884576 0.044 Uiso 1 1 calc R U . . .
H13C H 0.597924 0.543941 0.864193 0.044 Uiso 1 1 calc R U . . .
C14 C 0.43071(11) 0.67092(15) 0.90616(8) 0.0306(3) Uani 1 1 d . . . . .
H14A H 0.415599 0.619034 0.941097 0.046 Uiso 1 1 calc R U . . .
H14B H 0.382469 0.727219 0.894477 0.046 Uiso 1 1 calc R U . . .
H14C H 0.488695 0.708085 0.925268 0.046 Uiso 1 1 calc R U . . .
C15 C 0.18083(10) 0.88228(12) 0.77590(8) 0.0238(3) Uani 1 1 d . . . . .
C16 C 0.18524(13) 0.80132(15) 0.83753(9) 0.0364(4) Uani 1 1 d . . . . .
H16A H 0.124562 0.769950 0.836650 0.055 Uiso 1 1 calc R U . . .
H16B H 0.205988 0.841622 0.881667 0.055 Uiso 1 1 calc R U . . .
H16C H 0.227975 0.740632 0.833691 0.055 Uiso 1 1 calc R U . . .
C17 C 0.27269(11) 0.94179(14) 0.78110(9) 0.0294(3) Uani 1 1 d . . . . .
H17A H 0.320647 0.886064 0.780912 0.044 Uiso 1 1 calc R U . . .
H17B H 0.286557 0.985050 0.824687 0.044 Uiso 1 1 calc R U . . .
H17C H 0.269545 0.992270 0.741038 0.044 Uiso 1 1 calc R U . . .
C18 C 0.10494(12) 0.96804(16) 0.77744(11) 0.0388(4) Uani 1 1 d . . . . .
H18A H 0.105006 1.024143 0.740746 0.058 Uiso 1 1 calc R U . . .
H18B H 0.115492 1.004952 0.823284 0.058 Uiso 1 1 calc R U . . .
H18C H 0.045879 0.929789 0.769268 0.058 Uiso 1 1 calc R U . . .
C19 C 0.11665(10) 0.86624(13) 0.61334(8) 0.0247(3) Uani 1 1 d . . . . .
C20 C 0.17819(12) 0.96641(15) 0.60614(9) 0.0340(4) Uani 1 1 d . . . . .
H20A H 0.172628 1.022695 0.641638 0.051 Uiso 1 1 calc R U . . .
H20B H 0.159614 0.999218 0.559347 0.051 Uiso 1 1 calc R U . . .
H20C H 0.241633 0.941296 0.612845 0.051 Uiso 1 1 calc R U . . .
C21 C 0.01743(11) 0.90621(15) 0.60802(11) 0.0369(4) Uani 1 1 d . . . . .
H21A H -0.020932 0.842430 0.614971 0.055 Uiso 1 1 calc R U . . .
H21B H -0.005086 0.938775 0.561602 0.055 Uiso 1 1 calc R U . . .
H21C H 0.015362 0.962769 0.644098 0.055 Uiso 1 1 calc R U . . .
C22 C 0.12073(12) 0.78384(16) 0.55337(9) 0.0354(4) Uani 1 1 d . . . . .
H22A H 0.183730 0.758938 0.556365 0.053 Uiso 1 1 calc R U . . .
H22B H 0.099053 0.821092 0.508290 0.053 Uiso 1 1 calc R U . . .
H22C H 0.081989 0.718980 0.557251 0.053 Uiso 1 1 calc R U . . .

loop_
_atom_site_aniso_label
_atom_site_aniso_U_11
_atom_site_aniso_U_22
_atom_site_aniso_U_33
_atom_site_aniso_U_23
_atom_site_aniso_U_13
_atom_site_aniso_U_12
Ga1 0.01323(7) 0.01179(7) 0.01323(7) -0.00025(5) 0.00318(5) -0.00067(4)
S1A 0.0112(4) 0.0181(4) 0.0303(3) 0.0041(3) 0.0036(3) -0.0031(3)
S1B 0.0138(19) 0.027(2) 0.082(4) -0.001(2) 0.009(2) 0.0022(17)
P1 0.01279(14) 0.01340(15) 0.02744(18) 0.00122(13) 0.00556(12) 0.00021(11)
Si1A 0.0190(8) 0.0178(7) 0.0294(8) -0.0132(5) -0.0070(5) 0.0045(6)
Si1B 0.0335(18) 0.0350(18) 0.044(2) -0.0168(13) 0.0018(13) -0.0138(13)
Si2 0.0336(2) 0.0246(2) 0.01636(18) 0.00027(15) 0.01243(15) 0.00423(16)
Si3 0.02422(19) 0.0267(2) 0.01836(18) 0.00808(15) 0.00481(14) -0.00373(15)
Si4 0.01419(16) 0.01893(18) 0.01745(17) -0.00054(13) 0.00140(12) 0.00044(12)
O1 0.0132(4) 0.0124(4) 0.0211(4) -0.0002(3) 0.0052(3) 0.0001(3)
O2A 0.0139(8) 0.0176(10) 0.0219(10) 0.0033(8) 0.0046(7) -0.0011(6)
O2B 0.014(3) 0.017(3) 0.042(5) -0.004(4) 0.008(3) -0.003(2)
O3A 0.0274(7) 0.0315(8) 0.0387(9) 0.0107(6) -0.0086(6) -0.0111(6)
O3B 0.075(5) 0.039(4) 0.091(6) -0.016(4) 0.062(5) -0.016(4)
C1 0.0243(6) 0.0195(7) 0.0158(6) -0.0037(5) 0.0022(5) 0.0021(5)
C2A 0.041(2) 0.047(3) 0.044(3) -0.027(2) 0.0005(19) -0.003(2)
C2B 0.062(5) 0.062(6) 0.041(4) -0.033(4) 0.006(3) -0.029(4)
C3A 0.032(3) 0.031(3) 0.047(5) -0.014(3) 0.009(3) -0.019(2)
C3B 0.033(4) 0.036(5) 0.035(4) -0.010(3) -0.010(3) -0.003(3)
C4A 0.0302(17) 0.0159(15) 0.053(3) -0.006(2) -0.013(2) 0.0023(11)
C4B 0.043(3) 0.026(3) 0.068(6) -0.007(4) 0.005(4) -0.010(2)
C5 0.0789(15) 0.0547(13) 0.0262(9) -0.0082(9) 0.0265(9) 0.0023(11)
C6 0.0330(8) 0.0367(9) 0.0361(9) 0.0042(7) 0.0172(7) 0.0110(7)
C7 0.0372(8) 0.0303(8) 0.0279(8) 0.0079(6) 0.0133(6) -0.0007(6)
C8 0.0182(6) 0.0187(6) 0.0173(6) 0.0019(5) 0.0035(4) -0.0002(5)
C9 0.0474(10) 0.0332(10) 0.0391(10) 0.0072(8) 0.0113(8) -0.0145(8)
C10 0.0389(10) 0.0516(12) 0.0420(10) 0.0293(9) 0.0031(8) 0.0007(8)
C11 0.0357(8) 0.0432(10) 0.0249(7) 0.0040(7) 0.0144(6) -0.0033(7)
C12 0.0200(6) 0.0226(7) 0.0281(7) 0.0017(6) 0.0032(5) -0.0047(5)
C13 0.0210(7) 0.0273(8) 0.0388(9) 0.0051(7) 0.0032(6) 0.0047(6)
C14 0.0325(8) 0.0353(9) 0.0231(7) -0.0074(6) 0.0035(6) -0.0034(6)
C15 0.0247(7) 0.0194(7) 0.0301(7) -0.0028(6) 0.0124(5) 0.0035(5)
C16 0.0513(10) 0.0308(9) 0.0311(8) -0.0012(7) 0.0181(7) 0.0004(7)
C17 0.0281(7) 0.0301(8) 0.0301(8) -0.0101(6) 0.0064(6) -0.0057(6)
C18 0.0336(9) 0.0309(9) 0.0559(11) -0.0106(8) 0.0186(8) 0.0083(7)
C19 0.0206(6) 0.0192(7) 0.0312(8) 0.0050(6) -0.0017(5) 0.0009(5)
C20 0.0351(9) 0.0304(9) 0.0342(9) 0.0116(7) 0.0011(7) -0.0070(7)
C21 0.0232(7) 0.0290(9) 0.0540(11) 0.0088(8) -0.0030(7) 0.0052(6)
C22 0.0382(9) 0.0340(9) 0.0291(8) 0.0007(7) -0.0049(7) 0.0030(7)

loop_
_atom_type_symbol
_atom_type_description
_atom_type_scat_dispersion_real
_atom_type_scat_dispersion_imag
_atom_type_scat_source
C C 0.0033 0.0016 'International Tables Vol C Tables 4.2.6.8 and 6.1.1.4'
H H 0.0000 0.0000 'International Tables Vol C Tables 4.2.6.8 and 6.1.1.4'
Ga Ga 0.2307 1.6083 'International Tables Vol C Tables 4.2.6.8 and 6.1.1.4'
O O 0.0106 0.0060 'International Tables Vol C Tables 4.2.6.8 and 6.1.1.4'
P P 0.1023 0.0942 'International Tables Vol C Tables 4.2.6.8 and 6.1.1.4'
S S 0.1246 0.1234 'International Tables Vol C Tables 4.2.6.8 and 6.1.1.4'
Si Si 0.0817 0.0704 'International Tables Vol C Tables 4.2.6.8 and 6.1.1.4'

loop_
_exptl_crystal_face_index_h
_exptl_crystal_face_index_k
_exptl_crystal_face_index_l
_exptl_crystal_face_perp_dist
-1 0 0 0.1941
2 0 -1 0.1840
-2 0 1 0.2133
0 0 1 0.0867
0 0 -1 0.1034
2 0 1 0.1695
2 1 -2 0.2379
0 -1 1 0.2757
0 -2 1 0.3016
-1 2 -1 0.2509
1 2 -1 0.3059
-2 -2 -1 0.2481
-2 2 1 0.2304
0 -1 -2 0.2371
-2 1 2 0.2023
-1 1 2 0.2103
4 3 -27 0.0756
-3 -3 27 0.0939
-1 0 -1 0.1387
8 -7 19 0.1509
3 2 -27 0.0724
20 -2 5 0.1694

loop_
_geom_angle_atom_site_label_1
_geom_angle_atom_site_label_2
_geom_angle_atom_site_label_3
_geom_angle
_geom_angle_site_symmetry_1
_geom_angle_site_symmetry_3
_geom_angle_publ_flag
O1 Ga1 C1 103.53(5) . . ?
O2A Ga1 O1 86.68(10) . . ?
O2A Ga1 C1 113.95(8) . . ?
O2A Ga1 C8 105.74(8) . . ?
O2B Ga1 O1 89.0(5) . . ?
O2B Ga1 C1 103.8(4) . . ?
O2B Ga1 C8 113.5(4) . . ?
C8 Ga1 O1 115.54(5) . . ?
C8 Ga1 C1 125.03(6) . . ?
O2A S1A P1 91.56(16) . . ?
O3A S1A P1 103.65(9) . . ?
O3A S1A O2A 110.93(16) . . ?
O2B S1B P1 99.3(8) . . ?
O3B S1B P1 114.2(7) . . ?
O3B S1B O2B 109.7(9) . . ?
O1 P1 S1A 102.70(6) . . ?
O1 P1 S1B 102.1(3) . . ?
O1 P1 C15 108.31(6) . . ?
O1 P1 C19 111.46(6) . . ?
C15 P1 S1A 110.11(6) . . ?
C15 P1 S1B 107.3(3) . . ?
C15 P1 C19 115.66(7) . . ?
C19 P1 S1A 107.83(6) . . ?
C19 P1 S1B 111.1(3) . . ?
C1 Si1A C4A 109.5(3) . . ?
C2A Si1A C1 116.5(4) . . ?
C2A Si1A C3A 104.4(6) . . ?
C2A Si1A C4A 106.5(3) . . ?
C3A Si1A C1 111.0(5) . . ?
C3A Si1A C4A 108.5(6) . . ?
C1 Si1B C2B 109.7(4) . . ?
C1 Si1B C3B 114.4(7) . . ?
C1 Si1B C4B 109.8(4) . . ?
C3B Si1B C2B 104.7(8) . . ?
C3B Si1B C4B 112.4(7) . . ?
C4B Si1B C2B 105.4(5) . . ?
C5 Si2 C1 113.53(9) . . ?
C6 Si2 C1 112.23(7) . . ?
C6 Si2 C5 105.52(9) . . ?
C7 Si2 C1 111.06(7) . . ?
C7 Si2 C5 104.43(9) . . ?
C7 Si2 C6 109.64(8) . . ?
C9 Si3 C8 111.71(7) . . ?
C9 Si3 C11 105.92(9) . . ?
C10 Si3 C8 111.15(7) . . ?
C10 Si3 C9 106.75(10) . . ?
C10 Si3 C11 106.48(9) . . ?
C11 Si3 C8 114.36(7) . . ?
C12 Si4 C8 113.16(6) . . ?
C12 Si4 C13 106.37(7) . . ?
C13 Si4 C8 109.27(7) . . ?
C14 Si4 C8 113.60(7) . . ?
C14 Si4 C12 106.26(8) . . ?
C14 Si4 C13 107.80(8) . . ?
P1 O1 Ga1 122.79(5) . . ?
S1A O2A Ga1 127.6(2) . . ?
S1B O2B Ga1 126.8(11) . . ?
Ga1 C1 H1A 104.6 . . ?
Ga1 C1 H1B 103.0 . . ?
Si1A C1 Ga1 112.59(17) . . ?
Si1A C1 H1A 104.6 . . ?
Si1B C1 Ga1 117.3(3) . . ?
Si1B C1 Si2 116.1(2) . . ?
Si1B C1 H1B 103.0 . . ?
Si2 C1 Ga1 111.89(7) . . ?
Si2 C1 Si1A 117.17(13) . . ?
Si2 C1 H1A 104.6 . . ?
Si2 C1 H1B 103.0 . . ?
Si1A C2A H2AA 109.5 . . ?
Si1A C2A H2AB 109.5 . . ?
Si1A C2A H2AC 109.5 . . ?
H2AA C2A H2AB 109.5 . . ?
H2AA C2A H2AC 109.5 . . ?
H2AB C2A H2AC 109.5 . . ?
Si1B C2B H2BA 109.5 . . ?
Si1B C2B H2BB 109.5 . . ?
Si1B C2B H2BC 109.5 . . ?
H2BA C2B H2BB 109.5 . . ?
H2BA C2B H2BC 109.5 . . ?
H2BB C2B H2BC 109.5 . . ?
Si1A C3A H3AA 109.5 . . ?
Si1A C3A H3AB 109.5 . . ?
Si1A C3A H3AC 109.5 . . ?
H3AA C3A H3AB 109.5 . . ?
H3AA C3A H3AC 109.5 . . ?
H3AB C3A H3AC 109.5 . . ?
Si1B C3B H3BA 109.5 . . ?
Si1B C3B H3BB 109.5 . . ?
Si1B C3B H3BC 109.5 . . ?
H3BA C3B H3BB 109.5 . . ?
H3BA C3B H3BC 109.5 . . ?
H3BB C3B H3BC 109.5 . . ?
Si1A C4A H4AA 109.5 . . ?
Si1A C4A H4AB 109.5 . . ?
Si1A C4A H4AC 109.5 . . ?
H4AA C4A H4AB 109.5 . . ?
H4AA C4A H4AC 109.5 . . ?
H4AB C4A H4AC 109.5 . . ?
Si1B C4B H4BA 109.5 . . ?
Si1B C4B H4BB 109.5 . . ?
Si1B C4B H4BC 109.5 . . ?
H4BA C4B H4BB 109.5 . . ?
H4BA C4B H4BC 109.5 . . ?
H4BB C4B H4BC 109.5 . . ?
Si2 C5 H5A 109.5 . . ?
Si2 C5 H5B 109.5 . . ?
Si2 C5 H5C 109.5 . . ?
H5A C5 H5B 109.5 . . ?
H5A C5 H5C 109.5 . . ?
H5B C5 H5C 109.5 . . ?
Si2 C6 H6A 109.5 . . ?
Si2 C6 H6B 109.5 . . ?
Si2 C6 H6C 109.5 . . ?
H6A C6 H6B 109.5 . . ?
H6A C6 H6C 109.5 . . ?
H6B C6 H6C 109.5 . . ?
Si2 C7 H7A 109.5 . . ?
Si2 C7 H7B 109.5 . . ?
Si2 C7 H7C 109.5 . . ?
H7A C7 H7B 109.5 . . ?
H7A C7 H7C 109.5 . . ?
H7B C7 H7C 109.5 . . ?
Ga1 C8 H8 100.9 . . ?
Si3 C8 Ga1 116.10(7) . . ?
Si3 C8 Si4 115.25(7) . . ?
Si3 C8 H8 100.9 . . ?
Si4 C8 Ga1 118.21(7) . . ?
Si4 C8 H8 100.9 . . ?
Si3 C9 H9A 109.5 . . ?
Si3 C9 H9B 109.5 . . ?
Si3 C9 H9C 109.5 . . ?
H9A C9 H9B 109.5 . . ?
H9A C9 H9C 109.5 . . ?
H9B C9 H9C 109.5 . . ?
Si3 C10 H10A 109.5 . . ?
Si3 C10 H10B 109.5 . . ?
Si3 C10 H10C 109.5 . . ?
H10A C10 H10B 109.5 . . ?
H10A C10 H10C 109.5 . . ?
H10B C10 H10C 109.5 . . ?
Si3 C11 H11A 109.5 . . ?
Si3 C11 H11B 109.5 . . ?
Si3 C11 H11C 109.5 . . ?
H11A C11 H11B 109.5 . . ?
H11A C11 H11C 109.5 . . ?
H11B C11 H11C 109.5 . . ?
Si4 C12 H12A 109.5 . . ?
Si4 C12 H12B 109.5 . . ?
Si4 C12 H12C 109.5 . . ?
H12A C12 H12B 109.5 . . ?
H12A C12 H12C 109.5 . . ?
H12B C12 H12C 109.5 . . ?
Si4 C13 H13A 109.5 . . ?
Si4 C13 H13B 109.5 . . ?
Si4 C13 H13C 109.5 . . ?
H13A C13 H13B 109.5 . . ?
H13A C13 H13C 109.5 . . ?
H13B C13 H13C 109.5 . . ?
Si4 C14 H14A 109.5 . . ?
Si4 C14 H14B 109.5 . . ?
Si4 C14 H14C 109.5 . . ?
H14A C14 H14B 109.5 . . ?
H14A C14 H14C 109.5 . . ?
H14B C14 H14C 109.5 . . ?
C16 C15 P1 104.99(11) . . ?
C16 C15 C17 110.09(14) . . ?
C16 C15 C18 108.77(13) . . ?
C17 C15 P1 109.46(9) . . ?
C17 C15 C18 110.31(14) . . ?
C18 C15 P1 113.08(12) . . ?
C15 C16 H16A 109.5 . . ?
C15 C16 H16B 109.5 . . ?
C15 C16 H16C 109.5 . . ?
H16A C16 H16B 109.5 . . ?
H16A C16 H16C 109.5 . . ?
H16B C16 H16C 109.5 . . ?
C15 C17 H17A 109.5 . . ?
C15 C17 H17B 109.5 . . ?
C15 C17 H17C 109.5 . . ?
H17A C17 H17B 109.5 . . ?
H17A C17 H17C 109.5 . . ?
H17B C17 H17C 109.5 . . ?
C15 C18 H18A 109.5 . . ?
C15 C18 H18B 109.5 . . ?
C15 C18 H18C 109.5 . . ?
H18A C18 H18B 109.5 . . ?
H18A C18 H18C 109.5 . . ?
H18B C18 H18C 109.5 . . ?
C20 C19 P1 110.27(10) . . ?
C20 C19 C21 109.90(13) . . ?
C20 C19 C22 108.30(14) . . ?
C21 C19 P1 111.00(11) . . ?
C22 C19 P1 107.99(11) . . ?
C22 C19 C21 109.32(13) . . ?
C19 C20 H20A 109.5 . . ?
C19 C20 H20B 109.5 . . ?
C19 C20 H20C 109.5 . . ?
H20A C20 H20B 109.5 . . ?
H20A C20 H20C 109.5 . . ?
H20B C20 H20C 109.5 . . ?
C19 C21 H21A 109.5 . . ?
C19 C21 H21B 109.5 . . ?
C19 C21 H21C 109.5 . . ?
H21A C21 H21B 109.5 . . ?
H21A C21 H21C 109.5 . . ?
H21B C21 H21C 109.5 . . ?
C19 C22 H22A 109.5 . . ?
C19 C22 H22B 109.5 . . ?
C19 C22 H22C 109.5 . . ?
H22A C22 H22B 109.5 . . ?
H22A C22 H22C 109.5 . . ?
H22B C22 H22C 109.5 . . ?

loop_
_geom_bond_atom_site_label_1
_geom_bond_atom_site_label_2
_geom_bond_distance
_geom_bond_site_symmetry_2
_geom_bond_publ_flag
Ga1 O1 1.9809(9) . ?
Ga1 O2A 1.970(3) . ?
Ga1 O2B 1.958(13) . ?
Ga1 C1 1.9924(13) . ?
Ga1 C8 1.9793(13) . ?
S1A P1 2.2873(18) . ?
S1A O2A 1.551(3) . ?
S1A O3A 1.469(2) . ?
S1B P1 2.195(10) . ?
S1B O2B 1.510(14) . ?
S1B O3B 1.482(11) . ?
P1 O1 1.5360(9) . ?
P1 C15 1.8444(15) . ?
P1 C19 1.8480(15) . ?
Si1A C1 1.887(4) . ?
Si1A C2A 1.854(6) . ?
Si1A C3A 1.880(8) . ?
Si1A C4A 1.890(5) . ?
Si1B C1 1.846(6) . ?
Si1B C2B 1.886(9) . ?
Si1B C3B 1.859(11) . ?
Si1B C4B 1.867(8) . ?
Si2 C1 1.8792(14) . ?
Si2 C5 1.8751(18) . ?
Si2 C6 1.8753(18) . ?
Si2 C7 1.8739(17) . ?
Si3 C8 1.8827(13) . ?
Si3 C9 1.8694(18) . ?
Si3 C10 1.8685(18) . ?
Si3 C11 1.8820(17) . ?
Si4 C8 1.8871(14) . ?
Si4 C12 1.8760(15) . ?
Si4 C13 1.8771(15) . ?
Si4 C14 1.8739(16) . ?
C1 H1A 1.0000 . ?
C1 H1B 1.0000 . ?
C2A H2AA 0.9800 . ?
C2A H2AB 0.9800 . ?
C2A H2AC 0.9800 . ?
C2B H2BA 0.9800 . ?
C2B H2BB 0.9800 . ?
C2B H2BC 0.9800 . ?
C3A H3AA 0.9800 . ?
C3A H3AB 0.9800 . ?
C3A H3AC 0.9800 . ?
C3B H3BA 0.9800 . ?
C3B H3BB 0.9800 . ?
C3B H3BC 0.9800 . ?
C4A H4AA 0.9800 . ?
C4A H4AB 0.9800 . ?
C4A H4AC 0.9800 . ?
C4B H4BA 0.9800 . ?
C4B H4BB 0.9800 . ?
C4B H4BC 0.9800 . ?
C5 H5A 0.9800 . ?
C5 H5B 0.9800 . ?
C5 H5C 0.9800 . ?
C6 H6A 0.9800 . ?
C6 H6B 0.9800 . ?
C6 H6C 0.9800 . ?
C7 H7A 0.9800 . ?
C7 H7B 0.9800 . ?
C7 H7C 0.9800 . ?
C8 H8 1.0000 . ?
C9 H9A 0.9800 . ?
C9 H9B 0.9800 . ?
C9 H9C 0.9800 . ?
C10 H10A 0.9800 . ?
C10 H10B 0.9800 . ?
C10 H10C 0.9800 . ?
C11 H11A 0.9800 . ?
C11 H11B 0.9800 . ?
C11 H11C 0.9800 . ?
C12 H12A 0.9800 . ?
C12 H12B 0.9800 . ?
C12 H12C 0.9800 . ?
C13 H13A 0.9800 . ?
C13 H13B 0.9800 . ?
C13 H13C 0.9800 . ?
C14 H14A 0.9800 . ?
C14 H14B 0.9800 . ?
C14 H14C 0.9800 . ?
C15 C16 1.533(2) . ?
C15 C17 1.534(2) . ?
C15 C18 1.535(2) . ?
C16 H16A 0.9800 . ?
C16 H16B 0.9800 . ?
C16 H16C 0.9800 . ?
C17 H17A 0.9800 . ?
C17 H17B 0.9800 . ?
C17 H17C 0.9800 . ?
C18 H18A 0.9800 . ?
C18 H18B 0.9800 . ?
C18 H18C 0.9800 . ?
C19 C20 1.534(2) . ?
C19 C21 1.545(2) . ?
C19 C22 1.538(2) . ?
C20 H20A 0.9800 . ?
C20 H20B 0.9800 . ?
C20 H20C 0.9800 . ?
C21 H21A 0.9800 . ?
C21 H21B 0.9800 . ?
C21 H21C 0.9800 . ?
C22 H22A 0.9800 . ?
C22 H22B 0.9800 . ?
C22 H22C 0.9800 . ?

loop_
_geom_torsion_atom_site_label_1
_geom_torsion_atom_site_label_2
_geom_torsion_atom_site_label_3
_geom_torsion_atom_site_label_4
_geom_torsion
_geom_torsion_site_symmetry_1
_geom_torsion_site_symmetry_2
_geom_torsion_site_symmetry_3
_geom_torsion_site_symmetry_4
_geom_torsion_publ_flag
S1A P1 O1 Ga1 -2.47(8) . . . . ?
S1A P1 C15 C16 40.46(12) . . . . ?
S1A P1 C15 C17 158.60(11) . . . . ?
S1A P1 C15 C18 -77.98(13) . . . . ?
S1A P1 C19 C20 174.28(11) . . . . ?
S1A P1 C19 C21 52.25(13) . . . . ?
S1A P1 C19 C22 -67.57(12) . . . . ?
S1B P1 O1 Ga1 1.0(3) . . . . ?
S1B P1 C15 C16 38.4(3) . . . . ?
S1B P1 C15 C17 156.5(3) . . . . ?
S1B P1 C15 C18 -80.0(3) . . . . ?
S1B P1 C19 C20 173.1(3) . . . . ?
S1B P1 C19 C21 51.1(3) . . . . ?
S1B P1 C19 C22 -68.7(3) . . . . ?
P1 S1A O2A Ga1 -32.7(2) . . . . ?
P1 S1B O2B Ga1 -0.2(12) . . . . ?
O1 P1 C15 C16 -71.12(11) . . . . ?
O1 P1 C15 C17 47.02(12) . . . . ?
O1 P1 C15 C18 170.44(11) . . . . ?
O1 P1 C19 C20 -73.72(13) . . . . ?
O1 P1 C19 C21 164.26(11) . . . . ?
O1 P1 C19 C22 44.43(12) . . . . ?
O3A S1A O2A Ga1 72.5(3) . . . . ?
O3B S1B O2B Ga1 -120.2(10) . . . . ?
C2A Si1A C1 Ga1 169.5(3) . . . . ?
C2A Si1A C1 Si2 -58.7(3) . . . . ?
C2B Si1B C1 Ga1 162.4(5) . . . . ?
C2B Si1B C1 Si2 -61.6(5) . . . . ?
C3A Si1A C1 Ga1 50.1(5) . . . . ?
C3A Si1A C1 Si2 -178.0(5) . . . . ?
C3B Si1B C1 Ga1 45.2(8) . . . . ?
C3B Si1B C1 Si2 -178.8(7) . . . . ?
C4A Si1A C1 Ga1 -69.6(4) . . . . ?
C4A Si1A C1 Si2 62.2(4) . . . . ?
C4B Si1B C1 Ga1 -82.2(5) . . . . ?
C4B Si1B C1 Si2 53.8(5) . . . . ?
C5 Si2 C1 Ga1 178.36(9) . . . . ?
C5 Si2 C1 Si1A 46.2(2) . . . . ?
C5 Si2 C1 Si1B 40.1(3) . . . . ?
C6 Si2 C1 Ga1 58.80(10) . . . . ?
C6 Si2 C1 Si1A -73.38(19) . . . . ?
C6 Si2 C1 Si1B -79.4(3) . . . . ?
C7 Si2 C1 Ga1 -64.33(9) . . . . ?
C7 Si2 C1 Si1A 163.49(18) . . . . ?
C7 Si2 C1 Si1B 157.4(3) . . . . ?
C9 Si3 C8 Ga1 51.28(11) . . . . ?
C9 Si3 C8 Si4 -164.31(9) . . . . ?
C10 Si3 C8 Ga1 170.40(10) . . . . ?
C10 Si3 C8 Si4 -45.20(12) . . . . ?
C11 Si3 C8 Ga1 -69.01(10) . . . . ?
C11 Si3 C8 Si4 75.40(10) . . . . ?
C12 Si4 C8 Ga1 -18.68(10) . . . . ?
C12 Si4 C8 Si3 -162.29(7) . . . . ?
C13 Si4 C8 Ga1 -136.99(8) . . . . ?
C13 Si4 C8 Si3 79.40(9) . . . . ?
C14 Si4 C8 Ga1 102.61(9) . . . . ?
C14 Si4 C8 Si3 -41.01(10) . . . . ?
C15 P1 O1 Ga1 114.00(7) . . . . ?
C15 P1 C19 C20 50.57(13) . . . . ?
C15 P1 C19 C21 -71.46(13) . . . . ?
C15 P1 C19 C22 168.72(10) . . . . ?
C19 P1 O1 Ga1 -117.68(7) . . . . ?
C19 P1 C15 C16 162.97(10) . . . . ?
C19 P1 C15 C17 -78.89(12) . . . . ?
C19 P1 C15 C18 44.53(14) . . . . ?

loop_
_exptl_oxdiff_crystal_face_indexfrac_h
_exptl_oxdiff_crystal_face_indexfrac_k
_exptl_oxdiff_crystal_face_indexfrac_l
_exptl_oxdiff_crystal_face_x
_exptl_oxdiff_crystal_face_y
_exptl_oxdiff_crystal_face_z
-1.0000 -0.0000 0.0000 -0.0032 -0.0042 -0.0481
2.0000 0.0000 -1.0001 -0.0046 0.0425 0.0864
-2.0000 -0.0000 1.0001 0.0046 -0.0425 -0.0864
0.0000 -0.0000 1.0000 0.0109 -0.0341 0.0097
-0.0000 0.0000 -1.0000 -0.0109 0.0341 -0.0097
2.0000 0.0000 1.0000 0.0173 -0.0258 0.1058
2.0000 1.0000 -2.0002 -0.0723 0.0599 0.0818
-0.0000 -1.0000 1.0001 0.0677 -0.0174 0.0046
-0.0000 -2.0000 1.0001 0.1244 -0.0007 -0.0005
-1.0000 2.0000 -1.0001 -0.1276 -0.0035 -0.0475
1.0000 2.0000 -1.0001 -0.1213 0.0049 0.0486
-2.0000 -2.0000 -0.9999 0.0962 0.0593 -0.1161
-2.0000 2.0000 1.0000 -0.1089 -0.0759 -0.0762
-0.0000 -1.0000 -2.0000 0.0349 0.0850 -0.0245
-2.0000 1.0000 2.0001 -0.0412 -0.0933 -0.0716
-1.0000 1.0000 2.0000 -0.0380 -0.0892 -0.0235
3.8994 3.4385 -26.8983 -0.4772 0.8770 -0.0561
-3.0796 -3.3708 26.8865 0.4758 -0.8743 0.0957
-1.0000 0.0000 -1.0000 -0.0141 0.0300 -0.0578
8.4591 -7.4083 19.4290 0.6598 -0.5041 0.5572
3.2722 1.6326 -27.3218 -0.3813 0.9191 -0.0996
19.6050 -1.5124 4.5751 0.1979 -0.0492 0.9790
